data_7047939
loop_
_publ_author_name
'Borisova, Nataliya E.'
'Sumyanova, Tsagana B.'
'Kharcheva, Anastasia V.'
'Matveev, Petr I.'
'Ivanov, Alexey V.'
'Razumova, Elizaveta A.'
'Patsaeva, Svetlana V.'

_publ_section_title
;
 The lanthanide complexes of 2,2'-bipyridyl-6,6'-dicarboxylic
 dimethylanilides: the influence of a secondary coordination sphere on the
 stability, structure, luminescence and f-element extraction.
;
_journal_issue 46
_journal_name_full 'Dalton transactions (Cambridge, England : 2003)'
_journal_page_first 16755
_journal_page_last 16765
_journal_paper_doi 10.1039/c8dt03734e
_journal_volume 47
_journal_year 2018
_chemical_formula_moiety 'C32 H34 N7 O11 Tb'
_chemical_formula_sum 'C32 H34 N7 O11 Tb'
_chemical_formula_weight 851.58
_space_group_crystal_system monoclinic
_space_group_IT_number 15
_space_group_name_Hall '-C 2yc'
_space_group_name_H-M_alt 'C 1 2/c 1'
_symmetry_space_group_name_Hall '-C 2yc'
_symmetry_space_group_name_H-M 'C 1 2/c 1'
_atom_sites_solution_hydrogens geom
_audit_creation_method SHELXL-2014/6
_audit_update_record
;
2018-01-08 deposited with the CCDC.
2018-11-01 downloaded from the CCDC.
;
_cell_angle_alpha 90
_cell_angle_beta 101.483(5)
_cell_angle_gamma 90
_cell_formula_units_Z 8
_cell_length_a 48.332(9)
_cell_length_b 8.6695(16)
_cell_length_c 16.778(3)
_cell_measurement_reflns_used 681
_cell_measurement_temperature 120(2)
_cell_measurement_theta_max 25
_cell_measurement_theta_min 3
_cell_volume 6890(2)
_computing_cell_refinement 'Bruker SAINT'
_computing_data_collection 'Bruker APEX II'
_computing_data_reduction 'Bruker SAINT'
_computing_molecular_graphics 'Bruker SHELXTL'
_computing_publication_material 'Bruker SHELXTL'
_computing_structure_refinement 'SHELXL-97 (Sheldrick, 1997)'
_computing_structure_solution 'SHELXS-97 (Sheldrick, 1997)'
_diffrn_ambient_temperature 120(2)
_diffrn_measured_fraction_theta_full 1.000
_diffrn_measured_fraction_theta_max 1.000
_diffrn_measurement_device_type 'Bruker APEX II CCD area detector''
_diffrn_measurement_method 'omega scans'
_diffrn_radiation_type MoK\a
_diffrn_radiation_wavelength 0.71073
_diffrn_reflns_av_R_equivalents 0.1187
_diffrn_reflns_av_unetI/netI 0.1047
_diffrn_reflns_Laue_measured_fraction_full 1.000
_diffrn_reflns_Laue_measured_fraction_max 1.000
_diffrn_reflns_limit_h_max 61
_diffrn_reflns_limit_h_min -61
_diffrn_reflns_limit_k_max 11
_diffrn_reflns_limit_k_min -11
_diffrn_reflns_limit_l_max 21
_diffrn_reflns_limit_l_min -21
_diffrn_reflns_number 29690
_diffrn_reflns_point_group_measured_fraction_full 1.000
_diffrn_reflns_point_group_measured_fraction_max 1.000
_diffrn_reflns_theta_full 25.242
_diffrn_reflns_theta_max 27.000
_diffrn_reflns_theta_min 1.720
_exptl_absorpt_coefficient_mu 2.123
_exptl_absorpt_correction_T_max 0.962
_exptl_absorpt_correction_T_min 0.750
_exptl_absorpt_correction_type multi-scan
_exptl_absorpt_process_details SADABS
_exptl_crystal_colour colorless
_exptl_crystal_density_diffrn 1.642
_exptl_crystal_description needle
_exptl_crystal_F_000 3424
_exptl_crystal_size_max 0.136
_exptl_crystal_size_mid 0.034
_exptl_crystal_size_min 0.021
_refine_diff_density_max 2.102
_refine_diff_density_min -2.391
_refine_diff_density_rms 0.149
_refine_ls_extinction_method none
_refine_ls_goodness_of_fit_ref 1.007
_refine_ls_hydrogen_treatment constr
_refine_ls_matrix_type full
_refine_ls_number_parameters 499
_refine_ls_number_reflns 7515
_refine_ls_number_restraints 70
_refine_ls_restrained_S_all 1.006
_refine_ls_R_factor_all 0.1053
_refine_ls_R_factor_gt 0.0599
_refine_ls_shift/su_max 0.027
_refine_ls_shift/su_mean 0.000
_refine_ls_structure_factor_coef Fsqd
_refine_ls_weighting_details 'w=1/[\s^2^(Fo^2^)+(0.0696P)^2^] where P=(Fo^2^+2Fc^2^)/3'
_refine_ls_weighting_scheme calc
_refine_ls_wR_factor_gt 0.1318
_refine_ls_wR_factor_ref 0.1558
_reflns_Friedel_coverage 0.000
_reflns_number_gt 4815
_reflns_number_total 7515
_reflns_threshold_expression I>2\s(I)
_cod_data_source_file c8dt03734e2.cif
_cod_data_source_block a_CCDC2
_cod_depositor_comments 'Adding full bibliography for 7047937--7047941.cif.'
_cod_original_cell_volume 6889(2)
_cod_database_code 7047939
_shelx_space_group_comment
;
The symmetry employed for this shelxl refinement is uniquely defined
by the following loop, which should always be used as a source of
symmetry information in preference to the above space-group names.
They are only intended as comments.
;
_shelx_estimated_absorpt_t_min 0.761
_shelx_estimated_absorpt_t_max 0.957
_shelxl_version_number 2014/6

loop_
_space_group_symop_operation_xyz
'x, y, z'
'-x, y, -z+1/2'
'x+1/2, y+1/2, z'
'-x+1/2, y+1/2, -z+1/2'
'-x, -y, -z'
'x, -y, z-1/2'
'-x+1/2, -y+1/2, -z'
'x+1/2, -y+1/2, z-1/2'

loop_
_atom_site_label
_atom_site_type_symbol
_atom_site_fract_x
_atom_site_fract_y
_atom_site_fract_z
_atom_site_U_iso_or_equiv
_atom_site_adp_type
_atom_site_occupancy
_atom_site_site_symmetry_order
_atom_site_calc_flag
_atom_site_refinement_flags_posn
_atom_site_refinement_flags_adp
_atom_site_refinement_flags_occupancy
_atom_site_disorder_assembly
_atom_site_disorder_group
Tb1 Tb 0.12559(2) 0.71566(4) 0.18879(2) 0.03402(13) Uani 1 1 d . . . . .
O1 O 0.10578(12) 0.5209(7) 0.2627(3) 0.0466(14) Uani 1 1 d . . . . .
O2 O 0.14455(12) 0.9369(6) 0.1377(3) 0.0447(13) Uani 1 1 d . . . . .
N1 N 0.06931(15) 0.3563(9) 0.2577(4) 0.0514(18) Uani 1 1 d . . . . .
N2 N 0.18110(14) 1.0409(7) 0.0929(4) 0.0395(15) Uani 1 1 d . . . . .
N15 N 0.11109(13) 0.4683(7) 0.1133(4) 0.0344(14) Uani 1 1 d . . . . .
N30 N 0.14477(13) 0.6761(7) 0.0620(3) 0.0328(14) Uani 1 1 d . . . . .
C1 C 0.09032(17) 0.4175(10) 0.2258(5) 0.0431(19) Uani 1 1 d . . . . .
C2 C 0.0667(2) 0.4073(13) 0.3407(6) 0.066(3) Uani 1 1 d . . . . .
H2A H 0.0585 0.3224 0.3679 0.079 Uiso 1 1 calc R U . . .
H2B H 0.0857 0.4295 0.3730 0.079 Uiso 1 1 calc R U . . .
C3 C 0.0487(3) 0.5471(15) 0.3393(7) 0.092(4) Uani 1 1 d . . . . .
H3A H 0.0462 0.5701 0.3945 0.138 Uiso 1 1 calc R U . . .
H3B H 0.0303 0.5285 0.3041 0.138 Uiso 1 1 calc R U . . .
H3C H 0.0579 0.6348 0.3183 0.138 Uiso 1 1 calc R U . . .
C4 C 0.04781(18) 0.2550(10) 0.2151(5) 0.048(2) Uani 1 1 d . . . . .
C5 C 0.02749(19) 0.3042(11) 0.1501(6) 0.053(2) Uani 1 1 d . . . . .
H5A H 0.0274 0.4081 0.1321 0.063 Uiso 0.295(12) 1 calc R U P A 2
C5A C 0.0256(3) 0.4575(16) 0.1142(9) 0.062(3) Uani 0.705(12) 1 d . . P A 1
H5AA H 0.0071 0.4705 0.0784 0.092 Uiso 0.705(12) 1 calc R U P A 1
H5AB H 0.0404 0.4699 0.0825 0.092 Uiso 0.705(12) 1 calc R U P A 1
H5AC H 0.0280 0.5352 0.1574 0.092 Uiso 0.705(12) 1 calc R U P A 1
C9A C 0.0673(7) 0.061(4) 0.327(2) 0.062(3) Uani 0.295(12) 1 d . . P A 2
H9AA H 0.0739 -0.0452 0.3245 0.092 Uiso 0.295(12) 1 calc R U P A 2
H9AB H 0.0569 0.0716 0.3708 0.092 Uiso 0.295(12) 1 calc R U P A 2
H9AC H 0.0835 0.1314 0.3362 0.092 Uiso 0.295(12) 1 calc R U P A 2
C6 C 0.0074(2) 0.2027(15) 0.1116(6) 0.068(3) Uani 1 1 d . . . . .
H6A H -0.0065 0.2379 0.0672 0.081 Uiso 1 1 calc R U . . .
C7 C 0.0070(2) 0.0487(14) 0.1361(6) 0.063(3) Uani 1 1 d . . . . .
C7A C -0.0146(2) -0.0664(16) 0.0925(7) 0.096(4) Uani 1 1 d . . . . .
H7AA H -0.0257 -0.1069 0.1308 0.143 Uiso 1 1 calc R U . . .
H7AB H -0.0048 -0.1515 0.0713 0.143 Uiso 1 1 calc R U . . .
H7AC H -0.0272 -0.0148 0.0474 0.143 Uiso 1 1 calc R U . . .
C8 C 0.0279(2) 0.0025(12) 0.2028(6) 0.062(3) Uani 1 1 d . . . . .
H8A H 0.0284 -0.1020 0.2201 0.075 Uiso 1 1 calc R U . . .
C9 C 0.04729(18) 0.1031(11) 0.2433(5) 0.052(2) Uani 1 1 d . . . . .
H9A H 0.0604 0.0708 0.2904 0.062 Uiso 0.705(12) 1 calc R U P A 1
C10 C 0.09641(15) 0.3614(9) 0.1455(4) 0.0350(17) Uani 1 1 d . . . . .
C11 C 0.09042(16) 0.2178(9) 0.1114(5) 0.0403(18) Uani 1 1 d . . . . .
H11A H 0.0801 0.1446 0.1359 0.048 Uiso 1 1 calc R U . . .
C12 C 0.09966(16) 0.1826(9) 0.0415(5) 0.044(2) Uani 1 1 d . . . . .
H12A H 0.0957 0.0843 0.0169 0.052 Uiso 1 1 calc R U . . .
C13 C 0.11476(17) 0.2904(9) 0.0068(5) 0.0419(18) Uani 1 1 d . . . . .
H13A H 0.1210 0.2679 -0.0421 0.050 Uiso 1 1 calc R U . . .
C14 C 0.12059(16) 0.4320(9) 0.0448(4) 0.0363(17) Uani 1 1 d . . . . .
C16 C 0.16204(17) 0.9293(9) 0.0919(5) 0.0387(18) Uani 1 1 d . . . . .
C17 C 0.17992(19) 1.1730(9) 0.1476(5) 0.047(2) Uani 1 1 d . . . . .
H17A H 0.1603 1.1861 0.1558 0.056 Uiso 1 1 calc R U . . .
H17B H 0.1854 1.2683 0.1221 0.056 Uiso 1 1 calc R U . . .
C18 C 0.1998(2) 1.1484(12) 0.2304(6) 0.067(3) Uani 1 1 d . . . . .
H18A H 0.1992 1.2393 0.2647 0.101 Uiso 1 1 calc R U . . .
H18B H 0.2191 1.1327 0.2222 0.101 Uiso 1 1 calc R U . . .
H18C H 0.1937 1.0574 0.2570 0.101 Uiso 1 1 calc R U . . .
C19 C 0.2023(2) 1.0416(14) 0.0434(6) 0.037(2) Uani 0.765(7) 1 d . . P B 1
C20 C 0.2267(2) 0.9569(12) 0.0645(6) 0.040(2) Uani 0.765(7) 1 d . U P B 1
C20A C 0.2330(3) 0.8539(14) 0.1382(7) 0.055(3) Uani 0.765(7) 1 d . U P B 1
H20A H 0.2153 0.8172 0.1513 0.083 Uiso 0.765(7) 1 calc R U P B 1
H20B H 0.2437 0.9120 0.1844 0.083 Uiso 0.765(7) 1 calc R U P B 1
H20C H 0.2443 0.7654 0.1268 0.083 Uiso 0.765(7) 1 calc R U P B 1
C21 C 0.2465(2) 0.9655(13) 0.0149(7) 0.046(3) Uani 0.765(7) 1 d . U P B 1
H21A H 0.2636 0.9082 0.0292 0.055 Uiso 0.765(7) 1 calc R U P B 1
C22A C 0.2632(3) 1.0621(18) -0.1112(9) 0.077(4) Uani 0.765(7) 1 d . U P B 1
H22A H 0.2655 1.1690 -0.1277 0.116 Uiso 0.765(7) 1 calc R U P B 1
H22B H 0.2564 0.9988 -0.1594 0.116 Uiso 0.765(7) 1 calc R U P B 1
H22C H 0.2815 1.0222 -0.0823 0.116 Uiso 0.765(7) 1 calc R U P B 1
C22 C 0.2421(3) 1.0563(14) -0.0555(7) 0.050(3) Uani 0.765(7) 1 d . U P B 1
C23 C 0.2176(2) 1.1406(14) -0.0732(7) 0.051(3) Uani 0.765(7) 1 d . U P B 1
H23A H 0.2141 1.2034 -0.1205 0.061 Uiso 0.765(7) 1 calc R U P B 1
C24 C 0.1982(2) 1.1362(13) -0.0243(7) 0.042(3) Uani 0.765(7) 1 d . U P B 1
H24A H 0.1817 1.1985 -0.0369 0.051 Uiso 0.765(7) 1 calc R U P B 1
C19' C 0.2070(5) 1.039(3) 0.0644(16) 0.037(2) Uani 0.235(7) 1 d DG . P B 2
C20' C 0.2270(5) 0.929(3) 0.0963(14) 0.040(2) Uani 0.235(7) 1 d G . P B 2
H20D H 0.2248 0.8696 0.1422 0.047 Uiso 0.235(7) 1 calc R U P B 2
C21' C 0.2504(5) 0.905(3) 0.0610(14) 0.046(3) Uani 0.235(7) 1 d DG . P B 2
H21B H 0.2640 0.8291 0.0827 0.055 Uiso 0.235(7) 1 calc R U P B 2
C22' C 0.2537(5) 0.991(3) -0.0063(15) 0.050(3) Uani 0.235(7) 1 d G . P B 2
C23' C 0.2337(5) 1.102(3) -0.0382(14) 0.051(3) Uani 0.235(7) 1 d DG . P B 2
H23B H 0.2360 1.1607 -0.0841 0.061 Uiso 0.235(7) 1 calc R U P B 2
C24' C 0.2104(5) 1.126(3) -0.0028(15) 0.042(3) Uani 0.235(7) 1 d G . P B 2
C24A C 0.1884(6) 1.245(4) -0.038(2) 0.055(3) Uani 0.235(7) 1 d D . P B 2
H24B H 0.1978 1.3410 -0.0484 0.083 Uiso 0.235(7) 1 calc R U P B 2
H24C H 0.1760 1.2648 0.0002 0.083 Uiso 0.235(7) 1 calc R U P B 2
H24D H 0.1772 1.2065 -0.0896 0.083 Uiso 0.235(7) 1 calc R U P B 2
C22B C 0.2816(6) 0.984(5) -0.036(2) 0.077(4) Uani 0.235(7) 1 d D . P B 2
H22D H 0.2908 0.8848 -0.0207 0.116 Uiso 0.235(7) 1 calc R U P B 2
H22E H 0.2940 1.0677 -0.0101 0.116 Uiso 0.235(7) 1 calc R U P B 2
H22F H 0.2780 0.9966 -0.0948 0.116 Uiso 0.235(7) 1 calc R U P B 2
C25 C 0.15961(16) 0.7906(9) 0.0360(4) 0.0374(17) Uani 1 1 d . . . . .
C26 C 0.1683(2) 0.7837(10) -0.0381(5) 0.054(2) Uani 1 1 d . . . . .
H26A H 0.1790 0.8650 -0.0548 0.065 Uiso 1 1 calc R U . . .
C27 C 0.1609(2) 0.6564(11) -0.0867(5) 0.061(3) Uani 1 1 d . . . . .
H27A H 0.1663 0.6491 -0.1380 0.073 Uiso 1 1 calc R U . . .
C28 C 0.14577(19) 0.5407(9) -0.0605(5) 0.051(2) Uani 1 1 d . . . . .
H28A H 0.1406 0.4525 -0.0938 0.061 Uiso 1 1 calc R U . . .
C29 C 0.13789(16) 0.5514(9) 0.0143(4) 0.0363(17) Uani 1 1 d . . . . .
O4N O 0.16172(12) 0.5146(7) 0.2352(3) 0.0474(14) Uani 1 1 d . . . . .
O5N O 0.17869(13) 0.7424(7) 0.2354(4) 0.0542(16) Uani 1 1 d . . . . .
O6N O 0.20651(13) 0.5502(7) 0.2791(4) 0.0626(17) Uani 1 1 d . . . . .
O7N O 0.09149(14) 0.8004(7) 0.0679(4) 0.0586(16) Uani 1 1 d . . . . .
O8N O 0.07303(14) 0.7204(8) 0.1642(5) 0.0708(19) Uani 1 1 d . . . . .
O9N O 0.04629(16) 0.7835(10) 0.0479(6) 0.105(3) Uani 1 1 d . . . . .
N1N N 0.1178(3) 0.9217(18) 0.3205(9) 0.040(3) Uani 0.595(14) 1 d . U P C 1
O1N O 0.1316(3) 0.781(3) 0.3316(13) 0.053(3) Uani 0.595(14) 1 d . U P C 1
O2N O 0.1071(3) 0.9520(15) 0.2490(8) 0.044(2) Uani 0.595(14) 1 d . U P C 1
O3N O 0.1139(3) 1.0014(14) 0.3760(7) 0.053(3) Uani 0.595(14) 1 d . U P C 1
O3N' O 0.1302(5) 0.992(2) 0.3911(11) 0.053(3) Uani 0.405(14) 1 d . . P C 2
O2N' O 0.1197(4) 0.965(2) 0.2568(12) 0.044(2) Uani 0.405(14) 1 d . . P C 2
N1N' N 0.1292(5) 0.909(3) 0.3287(14) 0.040(3) Uani 0.405(14) 1 d . . P C 2
O1N' O 0.1396(5) 0.798(4) 0.334(2) 0.053(3) Uani 0.405(14) 1 d . . P C 2
N2N N 0.18269(15) 0.5982(7) 0.2509(4) 0.0408(16) Uani 1 1 d . . . . .
N3N N 0.06988(17) 0.7711(9) 0.0917(6) 0.061(2) Uani 1 1 d . . . . .

loop_
_atom_site_aniso_label
_atom_site_aniso_U_11
_atom_site_aniso_U_22
_atom_site_aniso_U_33
_atom_site_aniso_U_23
_atom_site_aniso_U_13
_atom_site_aniso_U_12
Tb1 0.0420(2) 0.02769(19) 0.03113(19) -0.00095(17) 0.00427(14) -0.00098(19)
O1 0.055(4) 0.044(3) 0.044(3) 0.000(3) 0.016(3) -0.012(3)
O2 0.058(4) 0.023(3) 0.054(3) -0.003(2) 0.016(3) -0.007(3)
N1 0.049(4) 0.054(5) 0.057(4) 0.006(4) 0.024(4) -0.001(4)
N2 0.048(4) 0.028(3) 0.040(4) -0.003(3) 0.004(3) -0.007(3)
N15 0.038(4) 0.026(3) 0.038(3) 0.003(3) 0.005(3) 0.000(3)
N30 0.041(4) 0.025(3) 0.030(3) 0.002(2) 0.000(3) -0.001(3)
C1 0.042(5) 0.040(5) 0.050(5) 0.012(4) 0.014(4) 0.009(4)
C2 0.058(6) 0.087(8) 0.058(6) 0.014(5) 0.024(5) -0.007(6)
C3 0.099(9) 0.106(10) 0.080(8) -0.014(7) 0.040(7) 0.016(8)
C4 0.045(5) 0.051(6) 0.054(5) 0.010(4) 0.020(4) -0.006(4)
C5 0.053(6) 0.056(6) 0.055(5) 0.013(4) 0.026(4) 0.004(5)
C5A 0.058(8) 0.055(8) 0.070(8) 0.002(7) 0.007(6) -0.005(6)
C9A 0.058(8) 0.055(8) 0.070(8) 0.002(7) 0.007(6) -0.005(6)
C6 0.049(6) 0.107(10) 0.047(5) 0.006(6) 0.012(4) 0.011(6)
C7 0.060(6) 0.086(8) 0.050(6) -0.008(5) 0.031(5) -0.026(6)
C7A 0.088(9) 0.139(12) 0.063(7) -0.015(7) 0.021(6) -0.047(8)
C8 0.076(7) 0.061(6) 0.059(6) 0.009(5) 0.033(5) -0.014(5)
C9 0.045(5) 0.056(6) 0.054(5) 0.013(4) 0.009(4) -0.007(4)
C10 0.041(4) 0.027(4) 0.035(4) 0.010(3) 0.002(3) 0.006(3)
C11 0.038(4) 0.028(4) 0.056(5) 0.008(4) 0.011(4) -0.004(4)
C12 0.044(5) 0.033(5) 0.053(5) -0.001(4) 0.006(4) -0.002(4)
C13 0.051(5) 0.032(4) 0.042(4) 0.000(4) 0.009(4) -0.007(4)
C14 0.039(4) 0.032(4) 0.036(4) -0.003(3) 0.000(3) 0.000(3)
C16 0.050(5) 0.026(4) 0.038(4) 0.006(3) 0.004(4) 0.000(4)
C17 0.056(5) 0.023(4) 0.058(5) -0.008(4) 0.007(4) -0.005(4)
C18 0.079(7) 0.048(5) 0.066(6) -0.023(5) -0.008(5) -0.002(5)
C19 0.044(6) 0.029(4) 0.035(6) -0.013(5) 0.001(5) -0.014(4)
C20 0.045(4) 0.032(4) 0.038(5) 0.000(4) -0.001(4) -0.004(3)
C20A 0.063(6) 0.045(6) 0.054(6) -0.002(5) 0.002(5) 0.007(5)
C21 0.048(4) 0.040(4) 0.050(5) -0.007(4) 0.009(4) -0.001(4)
C22A 0.077(7) 0.077(8) 0.083(7) -0.008(6) 0.028(6) -0.021(6)
C22 0.050(5) 0.048(5) 0.054(5) -0.002(4) 0.010(4) -0.010(4)
C23 0.055(5) 0.045(4) 0.052(4) 0.001(4) 0.009(4) -0.010(4)
C24 0.043(5) 0.035(4) 0.047(4) 0.003(3) 0.003(4) -0.003(4)
C19' 0.044(6) 0.029(4) 0.035(6) -0.013(5) 0.001(5) -0.014(4)
C20' 0.045(4) 0.032(4) 0.038(5) 0.000(4) -0.001(4) -0.004(3)
C21' 0.048(4) 0.040(4) 0.050(5) -0.007(4) 0.009(4) -0.001(4)
C22' 0.050(5) 0.048(5) 0.054(5) -0.002(4) 0.010(4) -0.010(4)
C23' 0.055(5) 0.045(4) 0.052(4) 0.001(4) 0.009(4) -0.010(4)
C24' 0.043(5) 0.035(4) 0.047(4) 0.003(3) 0.003(4) -0.003(4)
C24A 0.063(6) 0.045(6) 0.054(6) -0.002(5) 0.002(5) 0.007(5)
C22B 0.077(7) 0.077(8) 0.083(7) -0.008(6) 0.028(6) -0.021(6)
C25 0.043(4) 0.034(4) 0.034(4) 0.003(3) 0.002(3) -0.007(4)
C26 0.080(6) 0.046(5) 0.038(4) -0.003(4) 0.016(4) -0.030(5)
C27 0.103(8) 0.046(5) 0.038(4) -0.008(4) 0.027(5) -0.035(5)
C28 0.083(7) 0.035(5) 0.036(4) -0.014(4) 0.016(4) -0.027(5)
C29 0.048(5) 0.031(4) 0.027(4) 0.004(3) 0.001(3) -0.008(4)
O4N 0.047(4) 0.038(3) 0.051(3) 0.003(3) -0.004(3) 0.004(3)
O5N 0.055(4) 0.038(4) 0.062(4) 0.004(3) -0.007(3) -0.002(3)
O6N 0.048(4) 0.051(4) 0.083(5) -0.003(3) -0.004(3) 0.010(3)
O7N 0.057(4) 0.056(4) 0.056(4) 0.012(3) -0.004(3) 0.008(3)
O8N 0.055(4) 0.076(5) 0.082(5) 0.018(4) 0.015(4) 0.016(4)
O9N 0.061(5) 0.108(7) 0.128(8) 0.025(6) -0.027(5) 0.010(5)
N1N 0.045(6) 0.036(4) 0.038(4) -0.004(3) 0.011(5) 0.000(5)
O1N 0.060(6) 0.053(4) 0.046(3) 0.000(3) 0.009(5) 0.003(5)
O2N 0.051(5) 0.036(3) 0.046(3) 0.001(3) 0.009(4) 0.006(4)
O3N 0.073(8) 0.043(4) 0.041(5) -0.011(4) 0.010(6) 0.002(6)
O3N' 0.073(8) 0.043(4) 0.041(5) -0.011(4) 0.010(6) 0.002(6)
O2N' 0.051(5) 0.036(3) 0.046(3) 0.001(3) 0.009(4) 0.006(4)
N1N' 0.045(6) 0.036(4) 0.038(4) -0.004(3) 0.011(5) 0.000(5)
O1N' 0.060(6) 0.053(4) 0.046(3) 0.000(3) 0.009(5) 0.003(5)
N2N 0.051(4) 0.028(4) 0.041(4) -0.004(3) 0.004(3) 0.007(3)
N3N 0.044(5) 0.050(5) 0.080(6) 0.016(4) -0.007(4) 0.008(4)

loop_
_atom_type_symbol
_atom_type_description
_atom_type_scat_dispersion_real
_atom_type_scat_dispersion_imag
_atom_type_scat_source
C C 0.0033 0.0016 'International Tables Vol C Tables 4.2.6.8 and 6.1.1.4'
H H 0.0000 0.0000 'International Tables Vol C Tables 4.2.6.8 and 6.1.1.4'
N N 0.0061 0.0033 'International Tables Vol C Tables 4.2.6.8 and 6.1.1.4'
O O 0.0106 0.0060 'International Tables Vol C Tables 4.2.6.8 and 6.1.1.4'
Tb Tb -0.1723 4.1537 'International Tables Vol C Tables 4.2.6.8 and 6.1.1.4'

loop_
_geom_angle_atom_site_label_1
_geom_angle_atom_site_label_2
_geom_angle_atom_site_label_3
_geom_angle
O2 Tb1 O1 169.09(18)
O2 Tb1 O1N 100.9(5)
O1 Tb1 O1N 68.7(5)
O2 Tb1 O7N 72.7(2)
O1 Tb1 O7N 111.4(2)
O1N Tb1 O7N 132.4(5)
O2 Tb1 O2N' 63.2(5)
O1 Tb1 O2N' 106.3(5)
O7N Tb1 O2N' 89.9(5)
O2 Tb1 O4N 112.7(2)
O1 Tb1 O4N 70.9(2)
O1N Tb1 O4N 85.2(5)
O7N Tb1 O4N 141.6(2)
O2N' Tb1 O4N 127.2(5)
O2 Tb1 O1N' 94.2(7)
O1 Tb1 O1N' 75.9(7)
O7N Tb1 O1N' 136.6(7)
O2N' Tb1 O1N' 48.6(9)
O4N Tb1 O1N' 81.8(7)
O2 Tb1 O8N 112.5(2)
O1 Tb1 O8N 66.4(2)
O1N Tb1 O8N 94.4(4)
O7N Tb1 O8N 50.5(2)
O2N' Tb1 O8N 81.6(5)
O4N Tb1 O8N 134.0(2)
O1N' Tb1 O8N 103.1(6)
O2 Tb1 N30 64.33(18)
O1 Tb1 N30 126.45(19)
O1N Tb1 N30 151.6(4)
O7N Tb1 N30 69.0(2)
O2N' Tb1 N30 127.1(5)
O4N Tb1 N30 79.32(19)
O1N' Tb1 N30 142.4(6)
O8N Tb1 N30 113.5(2)
O2 Tb1 N15 126.78(19)
O1 Tb1 N15 64.01(19)
O1N Tb1 N15 131.6(5)
O7N Tb1 N15 76.4(2)
O2N' Tb1 N15 157.6(5)
O4N Tb1 N15 70.59(19)
O1N' Tb1 N15 136.7(8)
O8N Tb1 N15 76.0(2)
N30 Tb1 N15 64.51(19)
O2 Tb1 O2N 71.4(3)
O1 Tb1 O2N 98.9(3)
O1N Tb1 O2N 52.8(6)
O7N Tb1 O2N 81.7(3)
O4N Tb1 O2N 136.7(3)
O8N Tb1 O2N 67.8(4)
N30 Tb1 O2N 132.1(3)
N15 Tb1 O2N 143.8(3)
O2 Tb1 O5N 66.18(19)
O1 Tb1 O5N 112.78(19)
O1N Tb1 O5N 76.1(4)
O7N Tb1 O5N 134.2(2)
O2N' Tb1 O5N 88.9(5)
O4N Tb1 O5N 50.40(18)
O1N' Tb1 O5N 67.2(6)
O8N Tb1 O5N 169.7(2)
N30 Tb1 O5N 75.6(2)
N15 Tb1 O5N 113.29(19)
O2N Tb1 O5N 102.7(3)
C1 O1 Tb1 120.6(5)
C16 O2 Tb1 122.6(5)
C1 N1 C4 124.8(7)
C1 N1 C2 117.7(8)
C4 N1 C2 117.3(7)
C16 N2 C19' 129.7(14)
C16 N2 C19 124.4(7)
C16 N2 C17 117.3(7)
C19' N2 C17 111.2(15)
C19 N2 C17 118.3(7)
C10 N15 C14 118.4(6)
C10 N15 Tb1 120.1(5)
C14 N15 Tb1 121.1(5)
C29 N30 C25 118.9(6)
C29 N30 Tb1 121.6(5)
C25 N30 Tb1 119.0(5)
O1 C1 N1 120.6(8)
O1 C1 C10 117.9(7)
N1 C1 C10 121.5(8)
C3 C2 N1 112.6(8)
C3 C2 H2A 109.1
N1 C2 H2A 109.1
C3 C2 H2B 109.1
N1 C2 H2B 109.1
H2A C2 H2B 107.8
C2 C3 H3A 109.5
C2 C3 H3B 109.5
H3A C3 H3B 109.5
C2 C3 H3C 109.5
H3A C3 H3C 109.5
H3B C3 H3C 109.5
C5 C4 C9 119.9(9)
C5 C4 N1 122.3(8)
C9 C4 N1 117.7(8)
C6 C5 C4 119.9(9)
C6 C5 C5A 114.3(10)
C4 C5 C5A 125.8(10)
C6 C5 H5A 120.0
C4 C5 H5A 120.0
C5 C5A H5AA 109.5
C5 C5A H5AB 109.5
H5AA C5A H5AB 109.5
C5 C5A H5AC 109.5
H5AA C5A H5AC 109.5
H5AB C5A H5AC 109.5
C9 C9A H9AA 109.5
C9 C9A H9AB 109.5
H9AA C9A H9AB 109.5
C9 C9A H9AC 109.5
H9AA C9A H9AC 109.5
H9AB C9A H9AC 109.5
C5 C6 C7 121.6(10)
C5 C6 H6A 119.2
C7 C6 H6A 119.2
C6 C7 C8 117.1(9)
C6 C7 C7A 122.2(11)
C8 C7 C7A 120.6(11)
C7 C7A H7AA 109.5
C7 C7A H7AB 109.5
H7AA C7A H7AB 109.5
C7 C7A H7AC 109.5
H7AA C7A H7AC 109.5
H7AB C7A H7AC 109.5
C9 C8 C7 121.9(10)
C9 C8 H8A 119.1
C7 C8 H8A 119.1
C8 C9 C4 119.4(9)
C8 C9 C9A 122.4(15)
C4 C9 C9A 117.9(14)
C8 C9 H9A 120.3
C4 C9 H9A 120.3
N15 C10 C11 122.7(7)
N15 C10 C1 110.4(7)
C11 C10 C1 126.7(7)
C12 C11 C10 118.7(7)
C12 C11 H11A 120.7
C10 C11 H11A 120.7
C11 C12 C13 119.9(8)
C11 C12 H12A 120.0
C13 C12 H12A 120.0
C14 C13 C12 118.8(8)
C14 C13 H13A 120.6
C12 C13 H13A 120.6
N15 C14 C13 121.5(7)
N15 C14 C29 116.1(6)
C13 C14 C29 122.4(7)
O2 C16 N2 120.2(7)
O2 C16 C25 116.3(7)
N2 C16 C25 123.5(7)
N2 C17 C18 111.1(7)
N2 C17 H17A 109.4
C18 C17 H17A 109.4
N2 C17 H17B 109.4
C18 C17 H17B 109.4
H17A C17 H17B 108.0
C17 C18 H18A 109.5
C17 C18 H18B 109.5
H18A C18 H18B 109.5
C17 C18 H18C 109.5
H18A C18 H18C 109.5
H18B C18 H18C 109.5
C20 C19 C24 120.4(10)
C20 C19 N2 121.4(9)
C24 C19 N2 118.1(10)
C19 C20 C21 118.3(10)
C19 C20 C20A 123.5(10)
C21 C20 C20A 118.2(10)
C20 C20A H20A 109.5
C20 C20A H20B 109.5
H20A C20A H20B 109.5
C20 C20A H20C 109.5
H20A C20A H20C 109.5
H20B C20A H20C 109.5
C20 C21 C22 121.8(11)
C20 C21 H21A 119.1
C22 C21 H21A 119.1
C22 C22A H22A 109.5
C22 C22A H22B 109.5
H22A C22A H22B 109.5
C22 C22A H22C 109.5
H22A C22A H22C 109.5
H22B C22A H22C 109.5
C23 C22 C21 117.5(11)
C23 C22 C22A 120.5(12)
C21 C22 C22A 122.0(12)
C24 C23 C22 121.5(11)
C24 C23 H23A 119.2
C22 C23 H23A 119.2
C23 C24 C19 120.3(11)
C23 C24 H24A 119.9
C19 C24 H24A 119.9
C20' C19' C24' 120.0
C20' C19' N2 117.9(13)
C24' C19' N2 121.1(13)
C19' C20' C21' 120.0
C19' C20' H20D 120.0
C21' C20' H20D 120.0
C22' C21' C20' 120.0
C22' C21' H21B 120.0
C20' C21' H21B 120.0
C21' C22' C23' 120.0
C21' C22' C22B 119.6(6)
C23' C22' C22B 119.6(6)
C24' C23' C22' 120.0
C24' C23' H23B 120.0
C22' C23' H23B 120.0
C23' C24' C19' 120.0
C23' C24' C24A 119.9(6)
C19' C24' C24A 120.1(6)
C24' C24A H24B 109.5
C24' C24A H24C 109.5
H24B C24A H24C 109.5
C24' C24A H24D 109.5
H24B C24A H24D 109.5
H24C C24A H24D 109.5
C22' C22B H22D 109.5
C22' C22B H22E 109.5
H22D C22B H22E 109.5
C22' C22B H22F 109.5
H22D C22B H22F 109.5
H22E C22B H22F 109.5
N30 C25 C26 122.2(7)
N30 C25 C16 111.4(6)
C26 C25 C16 126.0(7)
C27 C26 C25 118.5(8)
C27 C26 H26A 120.8
C25 C26 H26A 120.8
C28 C27 C26 119.4(8)
C28 C27 H27A 120.3
C26 C27 H27A 120.3
C27 C28 C29 120.3(7)
C27 C28 H28A 119.9
C29 C28 H28A 119.9
N30 C29 C28 120.8(7)
N30 C29 C14 116.4(6)
C28 C29 C14 122.8(7)
N2N O4N Tb1 98.7(4)
N2N O5N Tb1 94.4(4)
N3N O7N Tb1 98.3(5)
N3N O8N Tb1 95.0(5)
O3N N1N O2N 121.9(14)
O3N N1N O1N 123.1(16)
O2N N1N O1N 114.5(15)
O3N N1N Tb1 177.0(12)
O2N N1N Tb1 59.3(8)
O1N N1N Tb1 55.4(10)
N1N O1N Tb1 96.6(12)
N1N O2N Tb1 95.9(9)
N1N' O2N' Tb1 92.9(15)
O1N' N1N' O3N' 120(3)
O1N' N1N' O2N' 118(3)
O3N' N1N' O2N' 121(2)
O1N' N1N' Tb1 59(2)
O3N' N1N' Tb1 178.0(18)
O2N' N1N' Tb1 60.2(13)
N1N' O1N' Tb1 99(2)
O6N N2N O4N 123.5(7)
O6N N2N O5N 120.0(7)
O4N N2N O5N 116.4(7)
O6N N2N Tb1 178.2(5)
O4N N2N Tb1 56.8(4)
O5N N2N Tb1 59.8(4)
O7N N3N O9N 122.5(10)
O7N N3N O8N 116.0(7)
O9N N3N O8N 121.4(9)
O7N N3N Tb1 57.1(4)
O9N N3N Tb1 175.0(7)
O8N N3N Tb1 59.0(4)

loop_
_geom_bond_atom_site_label_1
_geom_bond_atom_site_label_2
_geom_bond_distance
Tb1 O2 2.360(5)
Tb1 O1 2.404(5)
Tb1 O1N 2.42(2)
Tb1 O7N 2.458(6)
Tb1 O2N' 2.49(2)
Tb1 O4N 2.480(5)
Tb1 O1N' 2.49(3)
Tb1 O8N 2.492(7)
Tb1 N30 2.507(6)
Tb1 N15 2.518(6)
Tb1 O2N 2.526(13)
Tb1 O5N 2.540(6)
O1 C1 1.250(10)
O2 C16 1.252(9)
N1 C1 1.347(10)
N1 C4 1.438(11)
N1 C2 1.491(12)
N2 C16 1.334(10)
N2 C19' 1.428(19)
N2 C19 1.443(12)
N2 C17 1.476(10)
N15 C10 1.344(9)
N15 C14 1.356(9)
N30 C29 1.347(9)
N30 C25 1.347(9)
C1 C10 1.515(11)
C2 C3 1.488(15)
C2 H2A 0.9900
C2 H2B 0.9900
C3 H3A 0.9800
C3 H3B 0.9800
C3 H3C 0.9800
C4 C5 1.381(13)
C4 C9 1.402(12)
C5 C6 1.371(14)
C5 C5A 1.454(15)
C5 H5A 0.9500
C5A H5AA 0.9800
C5A H5AB 0.9800
C5A H5AC 0.9800
C9A C9 1.57(3)
C9A H9AA 0.9800
C9A H9AB 0.9800
C9A H9AC 0.9800
C6 C7 1.398(15)
C6 H6A 0.9500
C7 C8 1.408(14)
C7 C7A 1.523(14)
C7A H7AA 0.9800
C7A H7AB 0.9800
C7A H7AC 0.9800
C8 C9 1.360(13)
C8 H8A 0.9500
C9 H9A 0.9500
C10 C11 1.377(11)
C11 C12 1.370(11)
C11 H11A 0.9500
C12 C13 1.383(11)
C12 H12A 0.9500
C13 C14 1.386(10)
C13 H13A 0.9500
C14 C29 1.484(10)
C16 C25 1.515(11)
C17 C18 1.539(12)
C17 H17A 0.9900
C17 H17B 0.9900
C18 H18A 0.9800
C18 H18B 0.9800
C18 H18C 0.9800
C19 C20 1.373(14)
C19 C24 1.383(15)
C20 C21 1.391(15)
C20 C20A 1.506(15)
C20A H20A 0.9800
C20A H20B 0.9800
C20A H20C 0.9800
C21 C22 1.400(16)
C21 H21A 0.9500
C22A C22 1.515(17)
C22A H22A 0.9800
C22A H22B 0.9800
C22A H22C 0.9800
C22 C23 1.372(17)
C23 C24 1.364(15)
C23 H23A 0.9500
C24 H24A 0.9500
C19' C20' 1.3900
C19' C24' 1.3900
C20' C21' 1.3900
C20' H20D 0.9500
C21' C22' 1.3900
C21' H21B 0.9500
C22' C23' 1.3900
C22' C22B 1.527(9)
C23' C24' 1.3900
C23' H23B 0.9500
C24' C24A 1.517(8)
C24A H24B 0.9800
C24A H24C 0.9800
C24A H24D 0.9800
C22B H22D 0.9800
C22B H22E 0.9800
C22B H22F 0.9800
C25 C26 1.389(11)
C26 C27 1.377(12)
C26 H26A 0.9500
C27 C28 1.364(11)
C27 H27A 0.9500
C28 C29 1.386(10)
C28 H28A 0.9500
O4N N2N 1.231(8)
O5N N2N 1.284(8)
O6N N2N 1.227(8)
O7N N3N 1.217(10)
O8N N3N 1.273(10)
O9N N3N 1.232(10)
N1N O3N 1.204(18)
N1N O2N 1.237(19)
N1N O1N 1.38(3)
O3N' N1N' 1.26(3)
O2N' N1N' 1.30(3)
N1N' O1N' 1.08(4)

loop_
_geom_torsion_atom_site_label_1
_geom_torsion_atom_site_label_2
_geom_torsion_atom_site_label_3
_geom_torsion_atom_site_label_4
_geom_torsion
Tb1 O1 C1 N1 -148.5(6)
Tb1 O1 C1 C10 32.9(9)
C4 N1 C1 O1 170.0(8)
C2 N1 C1 O1 -4.7(12)
C4 N1 C1 C10 -11.4(12)
C2 N1 C1 C10 174.0(7)
C1 N1 C2 C3 88.4(11)
C4 N1 C2 C3 -86.6(11)
C1 N1 C4 C5 -67.5(12)
C2 N1 C4 C5 107.2(10)
C1 N1 C4 C9 114.8(9)
C2 N1 C4 C9 -70.6(11)
C9 C4 C5 C6 -2.3(13)
N1 C4 C5 C6 -180.0(8)
C9 C4 C5 C5A -179.5(10)
N1 C4 C5 C5A 2.8(15)
C4 C5 C6 C7 -0.4(14)
C5A C5 C6 C7 177.1(9)
C5 C6 C7 C8 0.9(14)
C5 C6 C7 C7A -178.4(9)
C6 C7 C8 C9 1.4(14)
C7A C7 C8 C9 -179.3(9)
C7 C8 C9 C4 -4.1(14)
C7 C8 C9 C9A 169.2(17)
C5 C4 C9 C8 4.5(13)
N1 C4 C9 C8 -177.7(8)
C5 C4 C9 C9A -169.1(16)
N1 C4 C9 C9A 8.7(18)
C14 N15 C10 C11 -0.7(11)
Tb1 N15 C10 C11 -173.1(5)
C14 N15 C10 C1 174.2(6)
Tb1 N15 C10 C1 1.8(8)
O1 C1 C10 N15 -21.8(10)
N1 C1 C10 N15 159.6(7)
O1 C1 C10 C11 152.9(8)
N1 C1 C10 C11 -25.8(12)
N15 C10 C11 C12 -0.4(11)
C1 C10 C11 C12 -174.4(7)
C10 C11 C12 C13 0.2(12)
C11 C12 C13 C14 1.0(12)
C10 N15 C14 C13 1.9(11)
Tb1 N15 C14 C13 174.3(6)
C10 N15 C14 C29 -177.0(6)
Tb1 N15 C14 C29 -4.7(9)
C12 C13 C14 N15 -2.1(12)
C12 C13 C14 C29 176.8(7)
Tb1 O2 C16 N2 -150.1(5)
Tb1 O2 C16 C25 31.1(9)
C19' N2 C16 O2 161.2(14)
C19 N2 C16 O2 179.1(8)
C17 N2 C16 O2 -1.8(11)
C19' N2 C16 C25 -20.1(17)
C19 N2 C16 C25 -2.3(12)
C17 N2 C16 C25 176.8(7)
C16 N2 C17 C18 93.6(9)
C19' N2 C17 C18 -72.5(13)
C19 N2 C17 C18 -87.3(10)
C16 N2 C19 C20 -79.8(12)
C17 N2 C19 C20 101.1(11)
C16 N2 C19 C24 103.2(11)
C17 N2 C19 C24 -75.8(11)
C24 C19 C20 C21 -1.8(15)
N2 C19 C20 C21 -178.7(10)
C24 C19 C20 C20A 178.7(10)
N2 C19 C20 C20A 1.9(15)
C19 C20 C21 C22 -0.6(16)
C20A C20 C21 C22 178.9(10)
C20 C21 C22 C23 1.6(17)
C20 C21 C22 C22A -178.0(12)
C21 C22 C23 C24 -0.2(17)
C22A C22 C23 C24 179.4(11)
C22 C23 C24 C19 -2.2(17)
C20 C19 C24 C23 3.2(16)
N2 C19 C24 C23 -179.8(10)
C16 N2 C19' C20' -57(2)
C17 N2 C19' C20' 106.7(16)
C16 N2 C19' C24' 111.6(17)
C17 N2 C19' C24' -84.6(19)
C24' C19' C20' C21' 0.0
N2 C19' C20' C21' 169(3)
C19' C20' C21' C22' 0.0
C20' C21' C22' C23' 0.0
C20' C21' C22' C22B 169(3)
C21' C22' C23' C24' 0.0
C22B C22' C23' C24' -169(3)
C22' C23' C24' C19' 0.0
C22' C23' C24' C24A -179(3)
C20' C19' C24' C23' 0.0
N2 C19' C24' C23' -169(3)
C20' C19' C24' C24A 179(3)
N2 C19' C24' C24A 11(3)
C29 N30 C25 C26 -0.6(12)
Tb1 N30 C25 C26 -172.9(7)
C29 N30 C25 C16 172.5(6)
Tb1 N30 C25 C16 0.1(8)
O2 C16 C25 N30 -18.9(10)
N2 C16 C25 N30 162.4(7)
O2 C16 C25 C26 153.8(8)
N2 C16 C25 C26 -24.9(13)
N30 C25 C26 C27 1.1(14)
C16 C25 C26 C27 -170.9(9)
C25 C26 C27 C28 -0.8(16)
C26 C27 C28 C29 0.0(16)
C25 N30 C29 C28 -0.3(12)
Tb1 N30 C29 C28 171.9(6)
C25 N30 C29 C14 -177.7(7)
Tb1 N30 C29 C14 -5.6(9)
C27 C28 C29 N30 0.6(14)
C27 C28 C29 C14 177.8(9)
N15 C14 C29 N30 6.6(10)
C13 C14 C29 N30 -172.4(7)
N15 C14 C29 C28 -170.8(8)
C13 C14 C29 C28 10.3(12)
O3N N1N O1N Tb1 176.8(13)
O2N N1N O1N Tb1 4.3(15)
O3N N1N O2N Tb1 -176.7(13)
O1N N1N O2N Tb1 -4.2(14)
Tb1 O2N' N1N' O1N' 12(3)
Tb1 O2N' N1N' O3N' -177.9(19)
O3N' N1N' O1N' Tb1 177.7(19)
O2N' N1N' O1N' Tb1 -12(3)
Tb1 O4N N2N O6N 177.8(6)
Tb1 O4N N2N O5N -2.9(7)
Tb1 O5N N2N O6N -177.9(6)
Tb1 O5N N2N O4N 2.8(7)
Tb1 O7N N3N O9N -174.1(8)
Tb1 O7N N3N O8N 3.1(9)
Tb1 O8N N3N O7N -3.0(9)
Tb1 O8N N3N O9N 174.2(8)
